data_7031812
loop_
_publ_author_name
'Del \'Aguila-S\'anchez, Miguel A'
'Santos-Bastos, Neidemar M'
'Ramalho-Freitas, Maria C'
'Garc\'ia L\'opez, Jes\'us'
'Costa de Souza, Marcos'
'Camargos-Resende, Jackson A L'
'Casimiro, Mar\'ia'
'Alves-Romeiro, Gilberto'
'Iglesias, Mar\'ia Jos\'e'
'L\'opez Ortiz, Fernando'

_publ_section_title
;
 Synthetic, structural, NMR and catalytic studies of phosphinic
 amide-phosphoryl chalcogenides (chalcogen = O, S, Se) as mixed-donor
 bidentate ligands in zinc chemistry.
;
_journal_issue 37
_journal_name_full 'Dalton transactions (Cambridge, England : 2003)'
_journal_page_first 14079
_journal_page_last 14091
_journal_paper_doi 10.1039/c4dt01789g
_journal_volume 43
_journal_year 2014
_chemical_compound_source 'synthesis as described'
_chemical_formula_moiety 'C30 H33 N O P2 S, C2 H3 N'
_chemical_formula_sum 'C32 H36 N2 O P2 S'
_chemical_formula_weight 558.63
_chemical_name_systematic
;
 ?
;
_space_group_IT_number 2
_symmetry_cell_setting triclinic
_symmetry_Int_Tables_number 2
_symmetry_space_group_name_Hall '-P 1'
_symmetry_space_group_name_H-M 'P -1'
_atom_sites_solution_hydrogens geom
_audit_creation_date 2014-01-09T00:36:00-00:00
_audit_creation_method 'WinGX routine CIF_UPDATE'
_cell_angle_alpha 93.263(18)
_cell_angle_beta 94.429(17)
_cell_angle_gamma 109.92(2)
_cell_formula_units_Z 2
_cell_length_a 9.1412(13)
_cell_length_b 9.8502(17)
_cell_length_c 17.910(4)
_cell_measurement_reflns_used 10898
_cell_measurement_temperature 293(2)
_cell_measurement_theta_max 26
_cell_measurement_theta_min 3.5
_cell_measurement_wavelength 0.71073
_cell_volume 1505.7(5)
_computing_cell_refinement 'Dirax/lsq (Duisenberg & Schreurs, 1989-2000)'
_computing_data_collection 'Collect (Bruker AXS BV, 1997-2004)'
_computing_data_reduction 'EvalCCD (Duisenberg & Schreurs 1990-2000)'
_computing_molecular_graphics 'Mercury (Macrae et al., 2006)'
_computing_publication_material 'WinGX publication routines (Farrugia, 1999)'
_computing_structure_refinement 'SHELXL-2013 (Sheldrick, 2013)'
_computing_structure_solution 'SUPERFLIP (Palatinus & Chapuis, 2007)'
_diffrn_ambient_temperature 293(2)
_diffrn_detector 'CCD plate'
_diffrn_detector_area_resol_mean 9
_diffrn_measured_fraction_theta_full 0.997
_diffrn_measured_fraction_theta_max 0.997
_diffrn_measurement_device '95mm CCD camera on \k-goniostat'
_diffrn_measurement_device_type KappaCCD
_diffrn_measurement_method 'CCD rotation images, thick slices'
_diffrn_radiation_monochromator 'horizonally mounted graphite crystal'
_diffrn_radiation_probe x-ray
_diffrn_radiation_type MoK\a
_diffrn_radiation_wavelength 0.71073
_diffrn_reflns_av_R_equivalents 0.0581
_diffrn_reflns_Laue_measured_fraction_full 0.997
_diffrn_reflns_Laue_measured_fraction_max 0.997
_diffrn_reflns_limit_h_max 11
_diffrn_reflns_limit_h_min -11
_diffrn_reflns_limit_k_max 11
_diffrn_reflns_limit_k_min -11
_diffrn_reflns_limit_l_max 21
_diffrn_reflns_limit_l_min -21
_diffrn_reflns_number 10185
_diffrn_reflns_point_group_measured_fraction_full 0.997
_diffrn_reflns_point_group_measured_fraction_max 0.997
_diffrn_reflns_theta_full 25.242
_diffrn_reflns_theta_max 25.349
_diffrn_reflns_theta_min 3.519
_diffrn_source 'Enraf Nonius FR590'
_exptl_absorpt_coefficient_mu 0.241
_exptl_absorpt_correction_T_max 0.977
_exptl_absorpt_correction_T_min 0.951
_exptl_absorpt_correction_type multi-scan
_exptl_absorpt_process_details
;
 SADABS; Sheldrick, 1996
;
_exptl_crystal_colour colourless
_exptl_crystal_density_diffrn 1.232
_exptl_crystal_density_method 'not measured'
_exptl_crystal_description prism
_exptl_crystal_F_000 592
_exptl_crystal_size_max 0.212
_exptl_crystal_size_mid 0.129
_exptl_crystal_size_min 0.095
_refine_diff_density_max 0.325
_refine_diff_density_min -0.303
_refine_diff_density_rms 0.045
_refine_ls_extinction_method none
_refine_ls_goodness_of_fit_ref 0.927
_refine_ls_hydrogen_treatment constr
_refine_ls_matrix_type full
_refine_ls_number_parameters 344
_refine_ls_number_reflns 5486
_refine_ls_number_restraints 0
_refine_ls_restrained_S_all 0.927
_refine_ls_R_factor_all 0.1062
_refine_ls_R_factor_gt 0.0481
_refine_ls_shift/su_max 0.001
_refine_ls_shift/su_mean 0
_refine_ls_structure_factor_coef Fsqd
_refine_ls_weighting_details 'w=1/[\s^2^(Fo^2^)+(0.0415P)^2^] where P=(Fo^2^+2Fc^2^)/3'
_refine_ls_weighting_scheme calc
_refine_ls_wR_factor_gt 0.0949
_refine_ls_wR_factor_ref 0.1112
_reflns_number_gt 3173
_reflns_number_total 5486
_reflns_threshold_expression 'I > 2\s(I)'
_cod_data_source_file c4dt01789g2.cif
_cod_data_source_block n172
_cod_depositor_comments 'Adding full bibliography for 7031812--7031815.cif.'
_cod_original_cell_volume 1505.6(5)
_cod_database_code 7031812

loop_
_symmetry_equiv_pos_as_xyz
'x, y, z'
'-x, -y, -z'

loop_
_atom_site_label
_atom_site_type_symbol
_atom_site_fract_x
_atom_site_fract_y
_atom_site_fract_z
_atom_site_U_iso_or_equiv
_atom_site_adp_type
_atom_site_occupancy
_atom_site_calc_flag
P2 P 0.85122(9) 0.65923(8) 0.86203(4) 0.0341(2) Uani 1 d
P1 P 1.08782(9) 0.71873(8) 0.71283(4) 0.0342(2) Uani 1 d
S1 S 0.74315(10) 0.75304(9) 0.79571(5) 0.0489(2) Uani 1 d
O1 O 0.9581(2) 0.5786(2) 0.70586(10) 0.0422(5) Uani 1 d
N1 N 1.2324(3) 0.7164(2) 0.66382(12) 0.0374(6) Uani 1 d
C1 C 1.1624(3) 0.7654(3) 0.81267(15) 0.0337(7) Uani 1 d
C2 C 1.0671(3) 0.7354(3) 0.87298(15) 0.0320(7) Uani 1 d
C3 C 1.1412(3) 0.7616(3) 0.94617(16) 0.0396(7) Uani 1 d
H3 H 1.0801 0.7409 0.9861 0.047 Uiso 1 calc
C4 C 1.3031(4) 0.8177(3) 0.96157(17) 0.0447(8) Uani 1 d
H4 H 1.3488 0.8342 1.011 0.054 Uiso 1 calc
C6 C 1.3230(3) 0.8229(3) 0.83026(16) 0.0442(8) Uani 1 d
H6 H 1.3861 0.8457 0.7912 0.053 Uiso 1 calc
C7 C 0.7956(3) 0.6755(3) 0.95706(15) 0.0349(7) Uani 1 d
C5 C 1.3944(4) 0.8483(3) 0.90379(17) 0.0485(8) Uani 1 d
H5 H 1.5028 0.8856 0.9133 0.058 Uiso 1 calc
C8 C 0.8057(4) 0.8113(3) 0.98856(18) 0.0530(9) Uani 1 d
H8 H 0.8447 0.8919 0.9618 0.064 Uiso 1 calc
C9 C 0.7590(4) 0.8282(4) 1.05897(19) 0.0635(10) Uani 1 d
H9 H 0.7669 0.9196 1.0795 0.076 Uiso 1 calc
C10 C 0.7006(4) 0.7091(4) 1.09835(19) 0.0603(10) Uani 1 d
H10 H 0.6696 0.7203 1.1459 0.072 Uiso 1 calc
C11 C 0.6877(4) 0.5740(4) 1.06840(18) 0.0547(9) Uani 1 d
H11 H 0.647 0.4936 1.0952 0.066 Uiso 1 calc
C12 C 0.7357(4) 0.5576(3) 0.99780(16) 0.0450(8) Uani 1 d
H12 H 0.7274 0.4658 0.9777 0.054 Uiso 1 calc
C13 C 0.8027(3) 0.4659(3) 0.84062(15) 0.0354(7) Uani 1 d
C14 C 0.9047(4) 0.3956(3) 0.86288(17) 0.0458(8) Uani 1 d
H14 H 1.0022 0.4492 0.8879 0.055 Uiso 1 calc
C15 C 0.8647(4) 0.2487(3) 0.84866(19) 0.0547(9) Uani 1 d
H15 H 0.9347 0.2038 0.8643 0.066 Uiso 1 calc
C16 C 0.7228(5) 0.1680(4) 0.8117(2) 0.0641(11) Uani 1 d
H16 H 0.6956 0.0682 0.8021 0.077 Uiso 1 calc
C17 C 0.6197(4) 0.2365(4) 0.7886(2) 0.0740(12) Uani 1 d
H17 H 0.5228 0.1823 0.7631 0.089 Uiso 1 calc
C18 C 0.6594(4) 0.3844(3) 0.80301(19) 0.0571(9) Uani 1 d
H18 H 0.5893 0.4293 0.7873 0.069 Uiso 1 calc
C19 C 1.0341(3) 0.8676(3) 0.68153(16) 0.0375(7) Uani 1 d
C20 C 0.9425(4) 0.8430(4) 0.61304(18) 0.0488(8) Uani 1 d
H20 H 0.9151 0.7537 0.5853 0.059 Uiso 1 calc
C21 C 0.8914(4) 0.9489(4) 0.5855(2) 0.0627(10) Uani 1 d
H21 H 0.8301 0.9311 0.5396 0.075 Uiso 1 calc
C22 C 0.9317(5) 1.0800(4) 0.6262(2) 0.0693(11) Uani 1 d
H22 H 0.8968 1.1514 0.6081 0.083 Uiso 1 calc
C23 C 1.0227(5) 1.1075(4) 0.6934(2) 0.0656(11) Uani 1 d
H23 H 1.0498 1.1975 0.7204 0.079 Uiso 1 calc
C24 C 1.0750(4) 1.0014(3) 0.72144(18) 0.0524(9) Uani 1 d
H24 H 1.1374 1.0207 0.767 0.063 Uiso 1 calc
C25 C 1.2607(4) 0.5772(3) 0.64655(17) 0.0460(8) Uani 1 d
H25 H 1.3585 0.6025 0.6229 0.055 Uiso 1 calc
C26 C 1.2867(4) 0.5074(3) 0.71767(19) 0.0603(10) Uani 1 d
H26A H 1.3675 0.5768 0.7516 0.09 Uiso 1 calc
H26B H 1.3175 0.4257 0.7049 0.09 Uiso 1 calc
H26C H 1.1915 0.4755 0.7413 0.09 Uiso 1 calc
C27 C 1.1341(4) 0.4721(4) 0.5896(2) 0.0685(11) Uani 1 d
H27A H 1.1215 0.5205 0.5458 0.103 Uiso 1 calc
H27B H 1.037 0.4391 0.6117 0.103 Uiso 1 calc
H27C H 1.1641 0.3906 0.5755 0.103 Uiso 1 calc
C28 C 1.3310(4) 0.8452(3) 0.62860(17) 0.0450(8) Uani 1 d
H28 H 1.308 0.929 0.6495 0.054 Uiso 1 calc
C29 C 1.2897(4) 0.8325(4) 0.54376(18) 0.0743(12) Uani 1 d
H29A H 1.1793 0.8116 0.533 0.111 Uiso 1 calc
H29B H 1.3178 0.7558 0.5207 0.111 Uiso 1 calc
H29C H 1.346 0.9222 0.5242 0.111 Uiso 1 calc
C30 C 1.5061(4) 0.8790(4) 0.6457(2) 0.0660(11) Uani 1 d
H30A H 1.5319 0.8863 0.6991 0.099 Uiso 1 calc
H30B H 1.5619 0.9692 0.6265 0.099 Uiso 1 calc
H30C H 1.5347 0.8028 0.6224 0.099 Uiso 1 calc
C2A C 0.3577(6) 0.5312(6) 0.3939(3) 0.130(2) Uani 1 d
H2A1 H 0.3712 0.475 0.3511 0.194 Uiso 1 calc
H2A2 H 0.2712 0.5632 0.382 0.194 Uiso 1 calc
H2A3 H 0.3374 0.4727 0.4356 0.194 Uiso 1 calc
C1A C 0.4884(7) 0.6468(8) 0.4122(4) 0.149(3) Uani 1 d
N1A N 0.5919(7) 0.7581(8) 0.4189(4) 0.224(4) Uani 1 d

loop_
_atom_site_aniso_label
_atom_site_aniso_U_11
_atom_site_aniso_U_22
_atom_site_aniso_U_33
_atom_site_aniso_U_23
_atom_site_aniso_U_13
_atom_site_aniso_U_12
P2 0.0305(4) 0.0384(4) 0.0360(4) 0.0068(3) 0.0050(3) 0.0144(4)
P1 0.0306(5) 0.0399(4) 0.0315(4) 0.0049(3) 0.0028(3) 0.0114(4)
S1 0.0442(5) 0.0627(6) 0.0498(5) 0.0176(4) 0.0049(4) 0.0296(4)
O1 0.0337(12) 0.0426(12) 0.0437(12) 0.0044(10) 0.0035(9) 0.0048(10)
N1 0.0352(15) 0.0418(14) 0.0367(14) 0.0066(11) 0.0087(11) 0.0138(12)
C1 0.0315(17) 0.0349(16) 0.0335(16) 0.0039(13) 0.0013(13) 0.0105(13)
C2 0.0338(17) 0.0292(15) 0.0332(16) 0.0040(12) 0.0015(13) 0.0112(13)
C3 0.0422(19) 0.0427(17) 0.0345(17) 0.0070(14) 0.0067(14) 0.0144(15)
C4 0.044(2) 0.0510(19) 0.0344(17) 0.0031(15) -0.0062(15) 0.0125(16)
C6 0.0317(18) 0.057(2) 0.0382(18) 0.0044(15) 0.0048(14) 0.0085(16)
C7 0.0307(17) 0.0403(17) 0.0364(16) 0.0060(14) 0.0044(13) 0.0151(14)
C5 0.0299(18) 0.056(2) 0.051(2) -0.0003(17) -0.0046(16) 0.0067(15)
C8 0.067(2) 0.049(2) 0.051(2) 0.0128(17) 0.0168(18) 0.0267(18)
C9 0.084(3) 0.061(2) 0.055(2) -0.0049(19) 0.015(2) 0.039(2)
C10 0.059(2) 0.086(3) 0.044(2) 0.004(2) 0.0192(18) 0.032(2)
C11 0.054(2) 0.061(2) 0.046(2) 0.0104(18) 0.0140(17) 0.0133(18)
C12 0.047(2) 0.0468(19) 0.0436(19) 0.0048(15) 0.0094(15) 0.0182(16)
C13 0.0334(17) 0.0395(16) 0.0333(16) 0.0033(13) 0.0063(13) 0.0120(14)
C14 0.045(2) 0.0443(19) 0.048(2) 0.0028(15) 0.0011(15) 0.0171(16)
C15 0.064(3) 0.050(2) 0.058(2) 0.0056(17) 0.0115(19) 0.0283(19)
C16 0.074(3) 0.0396(19) 0.077(3) -0.0033(19) 0.018(2) 0.016(2)
C17 0.048(2) 0.053(2) 0.105(3) -0.018(2) 0.001(2) 0.003(2)
C18 0.038(2) 0.052(2) 0.079(3) 0.0003(19) -0.0008(18) 0.0138(17)
C19 0.0347(17) 0.0454(18) 0.0361(17) 0.0113(14) 0.0093(14) 0.0162(14)
C20 0.043(2) 0.055(2) 0.050(2) 0.0116(17) 0.0036(16) 0.0193(17)
C21 0.052(2) 0.079(3) 0.065(2) 0.029(2) 0.0022(18) 0.030(2)
C22 0.069(3) 0.066(3) 0.088(3) 0.035(2) 0.020(2) 0.036(2)
C23 0.079(3) 0.044(2) 0.080(3) 0.012(2) 0.022(2) 0.026(2)
C24 0.062(2) 0.049(2) 0.047(2) 0.0091(17) 0.0087(17) 0.0185(18)
C25 0.043(2) 0.0485(19) 0.051(2) 0.0018(16) 0.0050(15) 0.0217(16)
C26 0.063(3) 0.053(2) 0.071(2) 0.0085(18) 0.0001(19) 0.0281(19)
C27 0.078(3) 0.060(2) 0.066(2) -0.0154(19) -0.001(2) 0.026(2)
C28 0.041(2) 0.0474(19) 0.049(2) 0.0118(16) 0.0149(16) 0.0164(16)
C29 0.064(3) 0.110(3) 0.057(2) 0.038(2) 0.022(2) 0.032(2)
C30 0.047(2) 0.075(3) 0.069(2) 0.012(2) 0.0139(19) 0.009(2)
C2A 0.085(4) 0.154(5) 0.095(4) -0.036(3) 0.012(3) -0.021(4)
C1A 0.068(4) 0.180(7) 0.176(6) -0.099(5) 0.013(4) 0.034(4)
N1A 0.126(6) 0.207(7) 0.306(9) -0.102(6) 0.024(6) 0.034(5)

loop_
_atom_type_symbol
_atom_type_description
_atom_type_scat_dispersion_real
_atom_type_scat_dispersion_imag
_atom_type_scat_source
C C 0.0033 0.0016 'International Tables Vol C Tables 4.2.6.8 and 6.1.1.4'
H H 0 0 'International Tables Vol C Tables 4.2.6.8 and 6.1.1.4'
N N 0.0061 0.0033 'International Tables Vol C Tables 4.2.6.8 and 6.1.1.4'
O O 0.0106 0.006 'International Tables Vol C Tables 4.2.6.8 and 6.1.1.4'
P P 0.1023 0.0942 'International Tables Vol C Tables 4.2.6.8 and 6.1.1.4'
S S 0.1246 0.1234 'International Tables Vol C Tables 4.2.6.8 and 6.1.1.4'

loop_
_exptl_crystal_face_index_h
_exptl_crystal_face_index_k
_exptl_crystal_face_index_l
_exptl_crystal_face_perp_dist
3 -1 0 0.123
-1 0 0 0.099
0 0 1 0.066
0 0 -1 0.029
0 -3 -4 0.078
0 3 4 0.051

loop_
_geom_angle_atom_site_label_1
_geom_angle_atom_site_label_2
_geom_angle_atom_site_label_3
_geom_angle
C13 P2 C7 104.10(13)
C13 P2 C2 105.31(13)
C7 P2 C2 104.65(13)
C13 P2 S1 115.92(10)
C7 P2 S1 108.85(10)
C2 P2 S1 116.74(9)
O1 P1 N1 113.06(12)
O1 P1 C19 114.47(13)
N1 P1 C19 104.79(12)
O1 P1 C1 108.21(12)
N1 P1 C1 109.10(13)
C19 P1 C1 106.94(13)
C28 N1 C25 116.5(2)
C28 N1 P1 123.1(2)
C25 N1 P1 120.22(19)
C6 C1 C2 117.9(3)
C6 C1 P1 117.6(2)
C2 C1 P1 124.3(2)
C3 C2 C1 118.0(3)
C3 C2 P2 117.0(2)
C1 C2 P2 124.9(2)
C4 C3 C2 122.4(3)
C4 C3 H3 118.8
C2 C3 H3 118.8
C5 C4 C3 119.6(3)
C5 C4 H4 120.2
C3 C4 H4 120.2
C1 C6 C5 123.0(3)
C1 C6 H6 118.5
C5 C6 H6 118.5
C12 C7 C8 118.1(3)
C12 C7 P2 122.9(2)
C8 C7 P2 118.9(2)
C4 C5 C6 119.1(3)
C4 C5 H5 120.5
C6 C5 H5 120.5
C9 C8 C7 121.1(3)
C9 C8 H8 119.5
C7 C8 H8 119.5
C10 C9 C8 119.5(3)
C10 C9 H9 120.3
C8 C9 H9 120.3
C11 C10 C9 120.7(3)
C11 C10 H10 119.7
C9 C10 H10 119.7
C10 C11 C12 119.6(3)
C10 C11 H11 120.2
C12 C11 H11 120.2
C7 C12 C11 121.0(3)
C7 C12 H12 119.5
C11 C12 H12 119.5
C18 C13 C14 118.4(3)
C18 C13 P2 119.9(2)
C14 C13 P2 121.7(2)
C15 C14 C13 121.2(3)
C15 C14 H14 119.4
C13 C14 H14 119.4
C16 C15 C14 120.5(3)
C16 C15 H15 119.8
C14 C15 H15 119.8
C15 C16 C17 119.1(3)
C15 C16 H16 120.4
C17 C16 H16 120.4
C18 C17 C16 120.6(3)
C18 C17 H17 119.7
C16 C17 H17 119.7
C13 C18 C17 120.2(3)
C13 C18 H18 119.9
C17 C18 H18 119.9
C24 C19 C20 118.6(3)
C24 C19 P1 124.5(2)
C20 C19 P1 116.9(2)
C21 C20 C19 121.2(3)
C21 C20 H20 119.4
C19 C20 H20 119.4
C22 C21 C20 119.3(3)
C22 C21 H21 120.3
C20 C21 H21 120.3
C21 C22 C23 120.8(4)
C21 C22 H22 119.6
C23 C22 H22 119.6
C22 C23 C24 120.3(3)
C22 C23 H23 119.9
C24 C23 H23 119.9
C19 C24 C23 119.9(3)
C19 C24 H24 120
C23 C24 H24 120
N1 C25 C26 111.9(3)
N1 C25 C27 112.7(3)
C26 C25 C27 112.3(3)
N1 C25 H25 106.5
C26 C25 H25 106.5
C27 C25 H25 106.5
C25 C26 H26A 109.5
C25 C26 H26B 109.5
H26A C26 H26B 109.5
C25 C26 H26C 109.5
H26A C26 H26C 109.5
H26B C26 H26C 109.5
C25 C27 H27A 109.5
C25 C27 H27B 109.5
H27A C27 H27B 109.5
C25 C27 H27C 109.5
H27A C27 H27C 109.5
H27B C27 H27C 109.5
N1 C28 C30 114.0(3)
N1 C28 C29 112.1(3)
C30 C28 C29 109.5(3)
N1 C28 H28 106.9
C30 C28 H28 106.9
C29 C28 H28 106.9
C28 C29 H29A 109.5
C28 C29 H29B 109.5
H29A C29 H29B 109.5
C28 C29 H29C 109.5
H29A C29 H29C 109.5
H29B C29 H29C 109.5
C28 C30 H30A 109.5
C28 C30 H30B 109.5
H30A C30 H30B 109.5
C28 C30 H30C 109.5
H30A C30 H30C 109.5
H30B C30 H30C 109.5
C1A C2A H2A1 109.5
C1A C2A H2A2 109.5
H2A1 C2A H2A2 109.5
C1A C2A H2A3 109.5
H2A1 C2A H2A3 109.5
H2A2 C2A H2A3 109.5
N1A C1A C2A 168.7(10)

loop_
_geom_bond_atom_site_label_1
_geom_bond_atom_site_label_2
_geom_bond_distance
P2 C13 1.812(3)
P2 C7 1.828(3)
P2 C2 1.847(3)
P2 S1 1.9510(12)
P1 O1 1.4732(19)
P1 N1 1.648(2)
P1 C19 1.802(3)
P1 C1 1.838(3)
N1 C28 1.489(3)
N1 C25 1.499(4)
C1 C6 1.384(4)
C1 C2 1.421(4)
C2 C3 1.396(4)
C3 C4 1.391(4)
C3 H3 0.93
C4 C5 1.362(4)
C4 H4 0.93
C6 C5 1.393(4)
C6 H6 0.93
C7 C12 1.381(4)
C7 C8 1.391(4)
C5 H5 0.93
C8 C9 1.381(4)
C8 H8 0.93
C9 C10 1.373(4)
C9 H9 0.93
C10 C11 1.369(4)
C10 H10 0.93
C11 C12 1.389(4)
C11 H11 0.93
C12 H12 0.93
C13 C18 1.378(4)
C13 C14 1.387(4)
C14 C15 1.369(4)
C14 H14 0.93
C15 C16 1.363(5)
C15 H15 0.93
C16 C17 1.386(5)
C16 H16 0.93
C17 C18 1.380(4)
C17 H17 0.93
C18 H18 0.93
C19 C24 1.380(4)
C19 C20 1.391(4)
C20 C21 1.380(4)
C20 H20 0.93
C21 C22 1.365(5)
C21 H21 0.93
C22 C23 1.366(5)
C22 H22 0.93
C23 C24 1.391(5)
C23 H23 0.93
C24 H24 0.93
C25 C26 1.522(4)
C25 C27 1.527(4)
C25 H25 0.98
C26 H26A 0.96
C26 H26B 0.96
C26 H26C 0.96
C27 H27A 0.96
C27 H27B 0.96
C27 H27C 0.96
C28 C30 1.522(4)
C28 C29 1.525(4)
C28 H28 0.98
C29 H29A 0.96
C29 H29B 0.96
C29 H29C 0.96
C30 H30A 0.96
C30 H30B 0.96
C30 H30C 0.96
C2A C1A 1.342(7)
C2A H2A1 0.96
C2A H2A2 0.96
C2A H2A3 0.96
C1A N1A 1.171(7)

loop_
_geom_hbond_atom_site_label_D
_geom_hbond_atom_site_label_H
_geom_hbond_atom_site_label_A
_geom_hbond_distance_DH
_geom_hbond_distance_HA
_geom_hbond_distance_DA
_geom_hbond_angle_DHA
_geom_hbond_site_symmetry_A
C6 H6 N1 0.93 2.6 3.057(4) 110.9 .
C18 H18 S1 0.93 3 3.459(3) 111.8 .
C27 H27B O1 0.96 2.42 3.073(4) 125.1 .
C2A H2A2 O1 0.96 2.46 3.091(5) 122.9 2_666

loop_
_geom_torsion_atom_site_label_1
_geom_torsion_atom_site_label_2
_geom_torsion_atom_site_label_3
_geom_torsion_atom_site_label_4
_geom_torsion
O1 P1 N1 C28 147.4(2)
C19 P1 N1 C28 22.1(3)
C1 P1 N1 C28 -92.2(2)
O1 P1 N1 C25 -26.7(2)
C19 P1 N1 C25 -152.0(2)
C1 P1 N1 C25 93.7(2)
O1 P1 C1 C6 138.0(2)
N1 P1 C1 C6 14.6(3)
C19 P1 C1 C6 -98.2(2)
O1 P1 C1 C2 -36.6(3)
N1 P1 C1 C2 -160.0(2)
C19 P1 C1 C2 87.1(3)
C6 C1 C2 C3 -1.9(4)
P1 C1 C2 C3 172.7(2)
C6 C1 C2 P2 179.9(2)
P1 C1 C2 P2 -5.5(4)
C13 P2 C2 C3 -97.9(2)
C7 P2 C2 C3 11.5(2)
S1 P2 C2 C3 131.9(2)
C13 P2 C2 C1 80.3(3)
C7 P2 C2 C1 -170.3(2)
S1 P2 C2 C1 -49.9(3)
C1 C2 C3 C4 1.1(4)
P2 C2 C3 C4 179.5(2)
C2 C3 C4 C5 -0.2(5)
C2 C1 C6 C5 2.0(4)
P1 C1 C6 C5 -173.0(3)
C13 P2 C7 C12 1.7(3)
C2 P2 C7 C12 -108.6(3)
S1 P2 C7 C12 125.9(2)
C13 P2 C7 C8 -174.7(2)
C2 P2 C7 C8 75.0(3)
S1 P2 C7 C8 -50.5(3)
C3 C4 C5 C6 0.1(5)
C1 C6 C5 C4 -1.1(5)
C12 C7 C8 C9 0.7(5)
P2 C7 C8 C9 177.3(3)
C7 C8 C9 C10 -0.4(6)
C8 C9 C10 C11 -0.4(6)
C9 C10 C11 C12 0.7(5)
C8 C7 C12 C11 -0.3(5)
P2 C7 C12 C11 -176.8(2)
C10 C11 C12 C7 -0.4(5)
C7 P2 C13 C18 93.8(3)
C2 P2 C13 C18 -156.3(3)
S1 P2 C13 C18 -25.7(3)
C7 P2 C13 C14 -84.4(3)
C2 P2 C13 C14 25.4(3)
S1 P2 C13 C14 156.1(2)
C18 C13 C14 C15 -0.6(5)
P2 C13 C14 C15 177.7(2)
C13 C14 C15 C16 0.4(5)
C14 C15 C16 C17 0.1(6)
C15 C16 C17 C18 -0.3(6)
C14 C13 C18 C17 0.4(5)
P2 C13 C18 C17 -178.0(3)
C16 C17 C18 C13 0.1(6)
O1 P1 C19 C24 132.6(3)
N1 P1 C19 C24 -102.9(3)
C1 P1 C19 C24 12.8(3)
O1 P1 C19 C20 -46.0(3)
N1 P1 C19 C20 78.4(2)
C1 P1 C19 C20 -165.9(2)
C24 C19 C20 C21 -0.8(5)
P1 C19 C20 C21 178.0(3)
C19 C20 C21 C22 0.0(5)
C20 C21 C22 C23 0.5(6)
C21 C22 C23 C24 -0.4(6)
C20 C19 C24 C23 0.9(5)
P1 C19 C24 C23 -177.7(3)
C22 C23 C24 C19 -0.4(5)
C28 N1 C25 C26 128.4(3)
P1 N1 C25 C26 -57.1(3)
C28 N1 C25 C27 -104.0(3)
P1 N1 C25 C27 70.5(3)
C25 N1 C28 C30 -55.5(3)
P1 N1 C28 C30 130.1(3)
C25 N1 C28 C29 69.6(3)
P1 N1 C28 C29 -104.7(3)
